data_7061509
loop_
_publ_author_name
'He, Shurong'
'Wang, Jie'
'Zheng, Jinfeng'
'Luo, Qing-Qing'
'Leng, Haijun'
'Zheng, Sixiang'
'Peng, Cheng'
'Han, Bo'
'Zhan, Gu'

_publ_section_title
;
 Organocatalytic (5+1) benzannulation of Morita--Baylis--Hillman
 carbonates: synthesis of multisubstituted 4-benzylidene pyrazolones
;
_journal_issue 24
_journal_name_full 'New Journal of Chemistry'
_journal_page_first 11617
_journal_page_last 11622
_journal_paper_doi 10.1039/D2NJ01949C
_journal_volume 46
_journal_year 2022
_chemical_formula_sum 'C40 H25.2 N4 O6'
_chemical_formula_weight 657.84
_space_group_crystal_system monoclinic
_space_group_IT_number 14
_space_group_name_Hall '-P 2yn'
_space_group_name_H-M_alt 'P 1 21/n 1'
_atom_sites_solution_hydrogens geom
_audit_creation_method SHELXL-2016/6
_audit_update_record
;
2022-02-20 deposited with the CCDC.	2022-05-17 downloaded from the CCDC.
;
_cell_angle_alpha 90
_cell_angle_beta 95.603(2)
_cell_angle_gamma 90
_cell_formula_units_Z 4
_cell_length_a 12.3454(5)
_cell_length_b 17.3923(6)
_cell_length_c 16.0726(6)
_cell_measurement_reflns_used 9966
_cell_measurement_temperature 285(2)
_cell_measurement_theta_max 66.38
_cell_measurement_theta_min 4.32
_cell_volume 3434.5(2)
_computing_structure_refinement 'SHELXL-2016/6 (Sheldrick, 2016)'
_computing_structure_solution 'SHELXT 2014/5 (Sheldrick, 2014)'
_diffrn_ambient_temperature 285(2)
_diffrn_measured_fraction_theta_full 0.999
_diffrn_measured_fraction_theta_max 0.996
_diffrn_measurement_device_type 'Bruker APEX-II CCD'
_diffrn_measurement_method '\f and \w scans'
_diffrn_radiation_type CuK\a
_diffrn_radiation_wavelength 1.54178
_diffrn_reflns_av_R_equivalents 0.0538
_diffrn_reflns_av_unetI/netI 0.0337
_diffrn_reflns_Laue_measured_fraction_full 0.999
_diffrn_reflns_Laue_measured_fraction_max 0.996
_diffrn_reflns_limit_h_max 14
_diffrn_reflns_limit_h_min -14
_diffrn_reflns_limit_k_max 20
_diffrn_reflns_limit_k_min -20
_diffrn_reflns_limit_l_max 19
_diffrn_reflns_limit_l_min -19
_diffrn_reflns_number 36009
_diffrn_reflns_point_group_measured_fraction_full 0.999
_diffrn_reflns_point_group_measured_fraction_max 0.996
_diffrn_reflns_theta_full 67.679
_diffrn_reflns_theta_max 68.422
_diffrn_reflns_theta_min 3.754
_exptl_absorpt_coefficient_mu 0.714
_exptl_crystal_density_diffrn 1.272
_exptl_crystal_description block
_exptl_crystal_F_000 1365
_refine_diff_density_max 0.399
_refine_diff_density_min -0.258
_refine_diff_density_rms 0.050
_refine_ls_extinction_coef 0.0059(5)
_refine_ls_extinction_expression Fc^*^=kFc[1+0.001xFc^2^\l^3^/sin(2\q)]^-1/4^
_refine_ls_extinction_method 'SHELXL-2016/6 (Sheldrick 2016)'
_refine_ls_goodness_of_fit_ref 1.051
_refine_ls_hydrogen_treatment constr
_refine_ls_matrix_type full
_refine_ls_number_parameters 464
_refine_ls_number_reflns 6280
_refine_ls_number_restraints 0
_refine_ls_restrained_S_all 1.051
_refine_ls_R_factor_all 0.0805
_refine_ls_R_factor_gt 0.0606
_refine_ls_shift/su_max 0.000
_refine_ls_shift/su_mean 0.000
_refine_ls_structure_factor_coef Fsqd
_refine_ls_weighting_details 'w=1/[\s^2^(Fo^2^)+(0.1077P)^2^+0.9218P] where P=(Fo^2^+2Fc^2^)/3'
_refine_ls_weighting_scheme calc
_refine_ls_wR_factor_gt 0.1719
_refine_ls_wR_factor_ref 0.1959
_reflns_Friedel_coverage 0.000
_reflns_number_gt 4556
_reflns_number_total 6280
_reflns_threshold_expression 'I > 2\s(I)'
_cod_data_source_file d2nj01949c2.cif
_cod_data_source_block 20211228HB_0m_a
_cod_depositor_comments 'Adding full bibliography for 7061508--7061509.cif.'
_cod_original_sg_symbol_H-M 'P 21/n'
_cod_original_formula_sum 'C40 H25.20 N4 O6'
_cod_database_code 7061509
_shelx_shelxl_version_number 2016/6
_shelx_space_group_comment
;
The symmetry employed for this shelxl refinement is uniquely defined
by the following loop, which should always be used as a source of
symmetry information in preference to the above space-group names.
They are only intended as comments.
;

loop_
_space_group_symop_operation_xyz
'x, y, z'
'-x+1/2, y+1/2, -z+1/2'
'-x, -y, -z'
'x-1/2, -y-1/2, z-1/2'

loop_
_atom_site_label
_atom_site_type_symbol
_atom_site_fract_x
_atom_site_fract_y
_atom_site_fract_z
_atom_site_U_iso_or_equiv
_atom_site_adp_type
_atom_site_occupancy
_atom_site_site_symmetry_order
_atom_site_calc_flag
_atom_site_refinement_flags_posn
_atom_site_refinement_flags_adp
_atom_site_refinement_flags_occupancy
_atom_site_disorder_assembly
_atom_site_disorder_group
O001 O 0.01748(13) 0.41863(10) 0.60680(10) 0.0604(4) Uani 1 1 d . . . . .
C1 C -0.1449(9) 0.1861(6) 0.5063(8) 0.137(3) Uani 0.5 1 d . . P . .
H1A H -0.200929 0.222061 0.501915 0.165 Uiso 0.5 1 calc R U P . .
N1 N 0.42426(15) 0.40410(10) 0.54004(13) 0.0554(5) Uani 1 1 d . . . . .
H1 H 0.493976 0.401659 0.541294 0.066 Uiso 1 1 calc R U . . .
O1 O 0.1017(2) 0.66516(12) 0.67827(15) 0.1045(8) Uani 1 1 d . . . . .
O002 O 0.40752(13) 0.53355(9) 0.56134(11) 0.0582(4) Uani 1 1 d . . . . .
C2 C -0.0584(8) 0.0789(6) 0.5657(8) 0.137(3) Uani 0.5 1 d . . P . .
H2A H -0.107817 0.068692 0.604448 0.165 Uiso 0.5 1 calc R U P . .
H2B H 0.002003 0.047377 0.563040 0.165 Uiso 0.5 1 calc R U P . .
N2 N 0.13418(16) 0.36918(11) 0.71538(12) 0.0573(5) Uani 1 1 d . . . . .
N005 N 0.23826(17) 0.38778(13) 0.75515(13) 0.0636(5) Uani 1 1 d . . . . .
C5 C 0.0452(14) 0.7669(10) 0.7440(10) 0.1242(19) Uani 0.3 1 d . . P . .
H5 H 0.061281 0.818846 0.739294 0.149 Uiso 0.3 1 calc R U P . .
C4 C -0.0446(6) 0.6986(3) 0.7505(4) 0.1242(19) Uani 0.7 1 d . . P . .
H4A H -0.073549 0.688859 0.803487 0.149 Uiso 0.7 1 calc R U P . .
H4B H -0.087432 0.681059 0.700291 0.149 Uiso 0.7 1 calc R U P . .
C3 C 0.0704(5) 0.7119(3) 0.7488(4) 0.146(2) Uani 1 1 d . . . . .
O006 O 0.08944(18) 0.13722(14) 0.41480(15) 0.0981(8) Uani 1 1 d . . . . .
C008 C 0.24788(18) 0.36414(12) 0.52952(14) 0.0490(5) Uani 1 1 d . . . . .
C009 C 0.10383(18) 0.41701(13) 0.65011(14) 0.0503(5) Uani 1 1 d . . . . .
C00A C 0.36773(18) 0.46994(12) 0.55261(14) 0.0489(5) Uani 1 1 d . . . . .
C00B C 0.35499(18) 0.34154(12) 0.52497(14) 0.0499(5) Uani 1 1 d . . . . .
C00C C 0.24621(17) 0.44862(12) 0.55175(13) 0.0465(5) Uani 1 1 d . . . . .
C00D C 0.20375(18) 0.46786(12) 0.63942(13) 0.0495(5) Uani 1 1 d . . . . .
C00E C 0.1675(2) 0.55032(13) 0.62642(15) 0.0551(6) Uani 1 1 d . . . . .
C00F C 0.38253(19) 0.26549(12) 0.50883(15) 0.0528(5) Uani 1 1 d . . . . .
C00G C 0.2994(2) 0.21051(13) 0.49204(14) 0.0550(6) Uani 1 1 d . . . . .
O00H O 0.1366(3) 0.56788(16) 0.76714(15) 0.1189(10) Uani 1 1 d . . . . .
C00I C 0.17617(18) 0.50270(12) 0.49012(14) 0.0497(5) Uani 1 1 d . . . . .
H00I H 0.107480 0.476010 0.473707 0.060 Uiso 1 1 calc R U . . .
C00J C 0.15097(19) 0.56820(13) 0.54617(15) 0.0549(6) Uani 1 1 d . . . . .
H00J H 0.126470 0.616055 0.526574 0.066 Uiso 1 1 calc R U . . .
C00K C 0.16617(19) 0.31060(14) 0.51317(15) 0.0567(6) Uani 1 1 d . . . . .
H00K H 0.093930 0.325061 0.515043 0.068 Uiso 1 1 calc R U . . .
C00L C 0.1913(2) 0.23481(13) 0.49383(15) 0.0581(6) Uani 1 1 d . . . . .
C00N C 0.22674(19) 0.52205(15) 0.41073(15) 0.0575(6) Uani 1 1 d . . . . .
C00O C 0.2773(2) 0.44391(14) 0.71581(15) 0.0580(6) Uani 1 1 d . . . . .
C00P C 0.3280(2) 0.12895(14) 0.47676(16) 0.0627(6) Uani 1 1 d . . . . .
C00Q C 0.4957(2) 0.24472(14) 0.51625(18) 0.0641(7) Uani 1 1 d . . . . .
N00R N 0.5873(2) 0.23259(15) 0.5274(2) 0.0906(8) Uani 1 1 d . . . . .
C00S C 0.0772(2) 0.30550(14) 0.74520(15) 0.0596(6) Uani 1 1 d . . . . .
C00T C 0.2740(2) 0.59261(19) 0.3982(2) 0.0779(8) Uani 1 1 d . . . . .
H00T H 0.277011 0.629730 0.440056 0.093 Uiso 1 1 calc R U . . .
C00U C 0.1342(3) 0.59431(17) 0.69812(19) 0.0784(8) Uani 1 1 d . . . . .
C00V C 0.0981(2) 0.18104(16) 0.47134(19) 0.0705(7) Uani 1 1 d . . . . .
C00W C 0.3824(3) 0.47987(19) 0.74906(19) 0.0798(8) Uani 1 1 d . . . . .
H00A H 0.435418 0.472439 0.709896 0.120 Uiso 1 1 calc R U . . .
H00B H 0.407734 0.456394 0.801437 0.120 Uiso 1 1 calc R U . . .
H00C H 0.371730 0.533908 0.757261 0.120 Uiso 1 1 calc R U . . .
C00X C 0.3860(3) 0.10986(18) 0.4102(2) 0.0791(8) Uani 1 1 d . . . . .
H00X H 0.408437 0.148082 0.375261 0.095 Uiso 1 1 calc R U . . .
C00Y C 0.1321(3) 0.25498(16) 0.80065(19) 0.0755(8) Uani 1 1 d . . . . .
H00Y H 0.204778 0.263776 0.819185 0.091 Uiso 1 1 calc R U . . .
C00Z C 0.2239(3) 0.46794(19) 0.34752(17) 0.0790(8) Uani 1 1 d . . . . .
H00Z H 0.191791 0.420353 0.354778 0.095 Uiso 1 1 calc R U . . .
C010 C -0.0312(2) 0.29362(18) 0.7192(2) 0.0802(8) Uani 1 1 d . . . . .
H010 H -0.069189 0.327981 0.682842 0.096 Uiso 1 1 calc R U . . .
C011 C 0.2979(3) 0.07140(16) 0.5297(2) 0.0832(9) Uani 1 1 d . . . . .
H011 H 0.259972 0.083590 0.575145 0.100 Uiso 1 1 calc R U . . .
C012 C 0.0794(3) 0.19165(18) 0.8285(2) 0.0887(9) Uani 1 1 d . . . . .
H012 H 0.117218 0.157360 0.865051 0.106 Uiso 1 1 calc R U . . .
C013 C -0.0272(3) 0.17872(19) 0.8032(2) 0.0927(10) Uani 1 1 d . . . . .
H013 H -0.062470 0.136053 0.822657 0.111 Uiso 1 1 calc R U . . .
C014 C 0.4104(3) 0.0337(2) 0.3960(3) 0.1066(14) Uani 1 1 d . . . . .
H014 H 0.448245 0.020701 0.350722 0.128 Uiso 1 1 calc R U . . .
C015 C 0.3136(3) 0.5541(4) 0.2612(2) 0.1147(16) Uani 1 1 d . . . . .
H015 H 0.341708 0.565259 0.210934 0.138 Uiso 1 1 calc R U . . .
C016 C 0.3170(3) 0.6081(3) 0.3235(3) 0.1050(13) Uani 1 1 d . . . . .
H016 H 0.348524 0.655803 0.315487 0.126 Uiso 1 1 calc R U . . .
C017 C -0.0829(3) 0.2292(2) 0.7484(2) 0.0960(10) Uani 1 1 d . . . . .
H017 H -0.155739 0.220149 0.730674 0.115 Uiso 1 1 calc R U . . .
C018 C 0.2683(3) 0.4838(3) 0.2735(2) 0.1072(13) Uani 1 1 d . . . . .
H018 H 0.267437 0.446381 0.232086 0.129 Uiso 1 1 calc R U . . .
C019 C 0.3245(4) -0.0042(2) 0.5144(3) 0.1139(15) Uani 1 1 d . . . . .
H019 H 0.304746 -0.042733 0.550061 0.137 Uiso 1 1 calc R U . . .
C01A C 0.3793(4) -0.0227(2) 0.4479(4) 0.127(2) Uani 1 1 d . . . . .
H01A H 0.395620 -0.073831 0.437726 0.153 Uiso 1 1 calc R U . . .
C01B C -0.0750(3) 0.1414(3) 0.5117(4) 0.1255(17) Uani 1 1 d . . . . .
O1M O 0.0218(2) 0.19062(16) 0.52261(19) 0.1251(11) Uani 1 1 d . . . . .

loop_
_atom_site_aniso_label
_atom_site_aniso_U_11
_atom_site_aniso_U_22
_atom_site_aniso_U_33
_atom_site_aniso_U_23
_atom_site_aniso_U_13
_atom_site_aniso_U_12
O001 0.0489(9) 0.0682(11) 0.0645(10) 0.0092(8) 0.0078(7) 0.0040(8)
C1 0.094(4) 0.100(4) 0.218(8) -0.006(5) 0.014(5) -0.028(3)
N1 0.0450(10) 0.0419(10) 0.0804(13) -0.0031(9) 0.0120(9) -0.0017(8)
O1 0.151(2) 0.0651(13) 0.1031(16) -0.0156(11) 0.0411(15) 0.0281(13)
O002 0.0592(10) 0.0433(9) 0.0733(10) -0.0039(7) 0.0126(8) -0.0073(7)
C2 0.094(4) 0.100(4) 0.218(8) -0.006(5) 0.014(5) -0.028(3)
N2 0.0554(11) 0.0571(12) 0.0594(11) 0.0120(9) 0.0065(9) -0.0006(9)
N005 0.0616(12) 0.0672(13) 0.0606(11) 0.0103(10) -0.0009(9) -0.0027(10)
C5 0.149(6) 0.105(4) 0.123(4) -0.033(3) 0.034(4) 0.023(4)
C4 0.149(6) 0.105(4) 0.123(4) -0.033(3) 0.034(4) 0.023(4)
C3 0.185(5) 0.096(3) 0.167(5) -0.053(3) 0.071(4) 0.025(3)
O006 0.0831(14) 0.1010(16) 0.1104(17) -0.0546(14) 0.0096(12) -0.0202(12)
C008 0.0510(12) 0.0422(11) 0.0547(12) -0.0010(9) 0.0105(9) -0.0015(9)
C009 0.0498(12) 0.0499(12) 0.0526(11) 0.0021(9) 0.0112(10) 0.0056(10)
C00A 0.0524(12) 0.0407(11) 0.0547(12) 0.0006(9) 0.0110(9) -0.0023(9)
C00B 0.0483(12) 0.0430(11) 0.0595(12) 0.0014(9) 0.0105(9) -0.0021(9)
C00C 0.0464(11) 0.0420(11) 0.0522(11) 0.0001(9) 0.0105(9) 0.0000(9)
C00D 0.0531(12) 0.0453(11) 0.0508(11) 0.0021(9) 0.0084(9) 0.0019(9)
C00E 0.0627(14) 0.0462(12) 0.0580(13) -0.0037(10) 0.0130(10) 0.0037(10)
C00F 0.0533(13) 0.0445(12) 0.0613(13) -0.0017(10) 0.0093(10) 0.0021(10)
C00G 0.0632(14) 0.0469(12) 0.0556(12) -0.0049(10) 0.0100(10) -0.0036(10)
O00H 0.186(3) 0.1090(19) 0.0653(13) -0.0046(12) 0.0310(15) 0.0447(18)
C00I 0.0495(12) 0.0475(12) 0.0528(12) 0.0021(9) 0.0082(9) 0.0025(9)
C00J 0.0569(13) 0.0454(12) 0.0637(13) 0.0038(10) 0.0125(10) 0.0064(10)
C00K 0.0494(12) 0.0546(13) 0.0672(14) -0.0098(11) 0.0117(10) -0.0048(10)
C00L 0.0624(14) 0.0499(13) 0.0635(13) -0.0110(10) 0.0134(11) -0.0118(11)
C00N 0.0526(13) 0.0650(15) 0.0556(13) 0.0099(11) 0.0088(10) 0.0075(11)
C00O 0.0587(14) 0.0585(14) 0.0564(13) 0.0025(11) 0.0038(10) -0.0012(11)
C00P 0.0696(15) 0.0457(13) 0.0704(15) -0.0093(11) -0.0055(12) -0.0005(11)
C00Q 0.0635(16) 0.0444(13) 0.0848(17) -0.0061(12) 0.0101(13) 0.0047(11)
N00R 0.0655(16) 0.0726(16) 0.133(2) -0.0093(15) 0.0068(15) 0.0126(13)
C00S 0.0654(15) 0.0527(13) 0.0627(13) 0.0062(11) 0.0154(11) -0.0014(11)
C00T 0.0657(17) 0.088(2) 0.0797(18) 0.0274(15) 0.0069(13) -0.0074(15)
C00U 0.104(2) 0.0626(17) 0.0709(18) -0.0116(14) 0.0180(16) 0.0111(15)
C00V 0.0651(16) 0.0603(15) 0.0872(18) -0.0176(14) 0.0131(14) -0.0108(12)
C00W 0.0759(18) 0.091(2) 0.0690(16) 0.0101(15) -0.0082(14) -0.0195(16)
C00X 0.086(2) 0.0677(17) 0.0820(18) -0.0222(14) -0.0018(15) 0.0168(15)
C00Y 0.0794(18) 0.0643(16) 0.0834(18) 0.0191(14) 0.0114(14) 0.0035(14)
C00Z 0.094(2) 0.089(2) 0.0555(14) 0.0049(14) 0.0128(14) 0.0225(17)
C010 0.0735(18) 0.0803(19) 0.0875(19) 0.0177(16) 0.0109(15) -0.0100(15)
C011 0.098(2) 0.0540(16) 0.093(2) 0.0071(14) -0.0139(17) -0.0162(15)
C012 0.112(3) 0.0596(17) 0.096(2) 0.0223(16) 0.0183(19) 0.0001(17)
C013 0.119(3) 0.0656(19) 0.097(2) 0.0109(17) 0.028(2) -0.0228(19)
C014 0.101(3) 0.086(3) 0.125(3) -0.051(2) -0.026(2) 0.034(2)
C015 0.079(2) 0.195(5) 0.073(2) 0.058(3) 0.0217(18) 0.025(3)
C016 0.071(2) 0.146(3) 0.099(3) 0.061(3) 0.0112(18) -0.013(2)
C017 0.088(2) 0.093(2) 0.108(3) 0.017(2) 0.0147(19) -0.0290(19)
C018 0.115(3) 0.154(4) 0.0553(17) 0.012(2) 0.0229(18) 0.047(3)
C019 0.125(3) 0.0481(18) 0.157(4) 0.012(2) -0.045(3) -0.0127(19)
C01A 0.124(4) 0.058(2) 0.185(5) -0.040(3) -0.066(3) 0.024(2)
C01B 0.078(2) 0.093(3) 0.211(5) -0.039(3) 0.039(3) -0.033(2)
O1M 0.1005(17) 0.125(2) 0.161(2) -0.0725(19) 0.0663(17) -0.0666(16)

loop_
_atom_type_symbol
_atom_type_description
_atom_type_scat_dispersion_real
_atom_type_scat_dispersion_imag
_atom_type_scat_source
C C 0.0181 0.0091 'International Tables Vol C Tables 4.2.6.8 and 6.1.1.4'
H H 0.0000 0.0000 'International Tables Vol C Tables 4.2.6.8 and 6.1.1.4'
N N 0.0311 0.0180 'International Tables Vol C Tables 4.2.6.8 and 6.1.1.4'
O O 0.0492 0.0322 'International Tables Vol C Tables 4.2.6.8 and 6.1.1.4'

loop_
_geom_angle_atom_site_label_1
_geom_angle_atom_site_label_2
_geom_angle_atom_site_label_3
_geom_angle
_geom_angle_site_symmetry_1
_geom_angle_site_symmetry_3
_geom_angle_publ_flag
C01B C1 H1A 180.0 . . ?
C00A N1 C00B 111.55(18) . . ?
C00A N1 H1 124.2 . . ?
C00B N1 H1 124.2 . . ?
C00U O1 C3 115.0(3) . . ?
C01B C2 H2A 120.0 . . ?
C01B C2 H2B 120.0 . . ?
H2A C2 H2B 120.0 . . ?
C009 N2 N005 112.18(18) . . ?
C009 N2 C00S 128.9(2) . . ?
N005 N2 C00S 118.90(19) . . ?
C00O N005 N2 108.65(19) . . ?
C3 C5 C4 60.7(10) . . ?
C3 C5 H5 149.6 . . ?
C4 C5 H5 149.6 . . ?
C3 C4 C5 37.5(6) . . ?
C3 C4 H4A 119.5 . . ?
C5 C4 H4A 119.5 . . ?
C3 C4 H4B 119.5 . . ?
C5 C4 H4B 119.5 . . ?
H4A C4 H4B 117.2 . . ?
C5 C3 C4 81.8(11) . . ?
C5 C3 O1 124.5(10) . . ?
C4 C3 O1 105.0(5) . . ?
C00K C008 C00B 118.8(2) . . ?
C00K C008 C00C 132.4(2) . . ?
C00B C008 C00C 108.81(18) . . ?
O001 C009 N2 128.0(2) . . ?
O001 C009 C00D 126.2(2) . . ?
N2 C009 C00D 105.85(19) . . ?
O002 C00A N1 125.1(2) . . ?
O002 C00A C00C 127.0(2) . . ?
N1 C00A C00C 107.90(17) . . ?
C008 C00B N1 110.01(19) . . ?
C008 C00B C00F 121.9(2) . . ?
N1 C00B C00F 128.1(2) . . ?
C008 C00C C00A 101.52(16) . . ?
C008 C00C C00I 117.00(18) . . ?
C00A C00C C00I 109.75(17) . . ?
C008 C00C C00D 115.34(17) . . ?
C00A C00C C00D 110.27(17) . . ?
C00I C00C C00D 103.04(16) . . ?
C00E C00D C00O 121.3(2) . . ?
C00E C00D C009 109.29(19) . . ?
C00O C00D C009 100.10(18) . . ?
C00E C00D C00C 101.33(17) . . ?
C00O C00D C00C 116.02(18) . . ?
C009 C00D C00C 108.39(17) . . ?
C00J C00E C00U 127.7(2) . . ?
C00J C00E C00D 111.9(2) . . ?
C00U C00E C00D 119.1(2) . . ?
C00B C00F C00G 119.5(2) . . ?
C00B C00F C00Q 118.4(2) . . ?
C00G C00F C00Q 122.0(2) . . ?
C00L C00G C00F 117.9(2) . . ?
C00L C00G C00P 122.2(2) . . ?
C00F C00G C00P 119.9(2) . . ?
C00J C00I C00N 117.6(2) . . ?
C00J C00I C00C 102.12(17) . . ?
C00N C00I C00C 114.83(18) . . ?
C00J C00I H00I 107.2 . . ?
C00N C00I H00I 107.2 . . ?
C00C C00I H00I 107.2 . . ?
C00E C00J C00I 112.6(2) . . ?
C00E C00J H00J 123.7 . . ?
C00I C00J H00J 123.7 . . ?
C008 C00K C00L 120.4(2) . . ?
C008 C00K H00K 119.8 . . ?
C00L C00K H00K 119.8 . . ?
C00K C00L C00G 121.4(2) . . ?
C00K C00L C00V 117.5(2) . . ?
C00G C00L C00V 121.1(2) . . ?
C00T C00N C00Z 118.6(3) . . ?
C00T C00N C00I 122.3(2) . . ?
C00Z C00N C00I 119.1(2) . . ?
N005 C00O C00W 119.9(2) . . ?
N005 C00O C00D 112.6(2) . . ?
C00W C00O C00D 127.4(2) . . ?
C00X C00P C011 119.4(3) . . ?
C00X C00P C00G 120.4(3) . . ?
C011 C00P C00G 120.3(3) . . ?
N00R C00Q C00F 174.3(3) . . ?
C010 C00S C00Y 120.1(2) . . ?
C010 C00S N2 120.8(2) . . ?
C00Y C00S N2 119.1(2) . . ?
C00N C00T C016 120.1(4) . . ?
C00N C00T H00T 120.0 . . ?
C016 C00T H00T 120.0 . . ?
O00H C00U O1 124.0(3) . . ?
O00H C00U C00E 122.7(3) . . ?
O1 C00U C00E 113.3(3) . . ?
O006 C00V O1M 122.9(3) . . ?
O006 C00V C00L 126.7(3) . . ?
O1M C00V C00L 110.4(2) . . ?
C00O C00W H00A 109.5 . . ?
C00O C00W H00B 109.5 . . ?
H00A C00W H00B 109.5 . . ?
C00O C00W H00C 109.5 . . ?
H00A C00W H00C 109.5 . . ?
H00B C00W H00C 109.5 . . ?
C014 C00X C00P 119.7(4) . . ?
C014 C00X H00X 120.2 . . ?
C00P C00X H00X 120.2 . . ?
C012 C00Y C00S 120.1(3) . . ?
C012 C00Y H00Y 119.9 . . ?
C00S C00Y H00Y 119.9 . . ?
C00N C00Z C018 120.8(4) . . ?
C00N C00Z H00Z 119.6 . . ?
C018 C00Z H00Z 119.6 . . ?
C00S C010 C017 118.8(3) . . ?
C00S C010 H010 120.6 . . ?
C017 C010 H010 120.6 . . ?
C019 C011 C00P 119.6(4) . . ?
C019 C011 H011 120.2 . . ?
C00P C011 H011 120.2 . . ?
C013 C012 C00Y 120.7(3) . . ?
C013 C012 H012 119.7 . . ?
C00Y C012 H012 119.7 . . ?
C012 C013 C017 119.6(3) . . ?
C012 C013 H013 120.2 . . ?
C017 C013 H013 120.2 . . ?
C01A C014 C00X 120.5(4) . . ?
C01A C014 H014 119.8 . . ?
C00X C014 H014 119.8 . . ?
C018 C015 C016 119.4(3) . . ?
C018 C015 H015 120.3 . . ?
C016 C015 H015 120.3 . . ?
C015 C016 C00T 120.8(4) . . ?
C015 C016 H016 119.6 . . ?
C00T C016 H016 119.6 . . ?
C013 C017 C010 120.7(3) . . ?
C013 C017 H017 119.6 . . ?
C010 C017 H017 119.6 . . ?
C015 C018 C00Z 120.3(4) . . ?
C015 C018 H018 119.9 . . ?
C00Z C018 H018 119.9 . . ?
C01A C019 C011 120.7(4) . . ?
C01A C019 H019 119.6 . . ?
C011 C019 H019 119.6 . . ?
C019 C01A C014 120.1(4) . . ?
C019 C01A H01A 119.9 . . ?
C014 C01A H01A 119.9 . . ?
C1 C01B C2 129.3(8) . . ?
C1 C01B O1M 102.0(5) . . ?
C2 C01B O1M 108.2(6) . . ?
C00V O1M C01B 118.3(3) . . ?

loop_
_geom_bond_atom_site_label_1
_geom_bond_atom_site_label_2
_geom_bond_distance
_geom_bond_site_symmetry_2
_geom_bond_publ_flag
O001 C009 1.215(3) . ?
C1 C01B 1.159(11) . ?
C1 H1A 0.9300 . ?
N1 C00A 1.366(3) . ?
N1 C00B 1.390(3) . ?
N1 H1 0.8600 . ?
O1 C00U 1.325(4) . ?
O1 C3 1.477(5) . ?
O002 C00A 1.213(3) . ?
C2 C01B 1.394(12) . ?
C2 H2A 0.9300 . ?
C2 H2B 0.9300 . ?
N2 C009 1.362(3) . ?
N2 N005 1.416(3) . ?
N2 C00S 1.420(3) . ?
N005 C00O 1.283(3) . ?
C5 C3 1.006(16) . ?
C5 C4 1.635(19) . ?
C5 H5 0.9300 . ?
C4 C3 1.441(9) . ?
C4 H4A 0.9700 . ?
C4 H4B 0.9700 . ?
O006 C00V 1.183(3) . ?
C008 C00K 1.379(3) . ?
C008 C00B 1.388(3) . ?
C008 C00C 1.513(3) . ?
C009 C00D 1.541(3) . ?
C00A C00C 1.544(3) . ?
C00B C00F 1.396(3) . ?
C00C C00I 1.564(3) . ?
C00C C00D 1.586(3) . ?
C00D C00E 1.511(3) . ?
C00D C00O 1.513(3) . ?
C00E C00J 1.323(3) . ?
C00E C00U 1.475(4) . ?
C00F C00G 1.409(3) . ?
C00F C00Q 1.436(3) . ?
C00G C00L 1.403(3) . ?
C00G C00P 1.488(3) . ?
O00H C00U 1.198(4) . ?
C00I C00J 1.504(3) . ?
C00I C00N 1.512(3) . ?
C00I H00I 0.9800 . ?
C00J H00J 0.9300 . ?
C00K C00L 1.396(3) . ?
C00K H00K 0.9300 . ?
C00L C00V 1.499(3) . ?
C00N C00T 1.382(4) . ?
C00N C00Z 1.383(4) . ?
C00O C00W 1.491(4) . ?
C00P C00X 1.384(4) . ?
C00P C011 1.388(4) . ?
C00Q N00R 1.148(3) . ?
C00S C010 1.379(4) . ?
C00S C00Y 1.381(4) . ?
C00T C016 1.387(5) . ?
C00T H00T 0.9300 . ?
C00V O1M 1.322(4) . ?
C00W H00A 0.9600 . ?
C00W H00B 0.9600 . ?
C00W H00C 0.9600 . ?
C00X C014 1.383(4) . ?
C00X H00X 0.9300 . ?
C00Y C012 1.376(4) . ?
C00Y H00Y 0.9300 . ?
C00Z C018 1.385(5) . ?
C00Z H00Z 0.9300 . ?
C010 C017 1.393(4) . ?
C010 H010 0.9300 . ?
C011 C019 1.383(5) . ?
C011 H011 0.9300 . ?
C012 C013 1.358(5) . ?
C012 H012 0.9300 . ?
C013 C017 1.379(5) . ?
C013 H013 0.9300 . ?
C014 C01A 1.367(7) . ?
C014 H014 0.9300 . ?
C015 C018 1.368(6) . ?
C015 C016 1.370(7) . ?
C015 H015 0.9300 . ?
C016 H016 0.9300 . ?
C017 H017 0.9300 . ?
C018 H018 0.9300 . ?
C019 C01A 1.357(7) . ?
C019 H019 0.9300 . ?
C01A H01A 0.9300 . ?
C01B O1M 1.467(4) . ?
